data_2012219
loop_
_publ_author_name
'Hashizume, Daisuke'
'Iegaki, Masataka'
'Yasui, Masanori'
'Iwasaki, Fujiko'
'Meng, Jiben'
'Wen, Zhong'
'Matsuura, Teruo'

_publ_section_title
;
 Two-component molecular crystals from <i>N</i>-heteroaromatics and
 nitrobenzoic acids
;
_journal_issue 9
_journal_name_full 'Acta Crystallographica Section C'
_journal_page_first 1067
_journal_page_last 1072
_journal_paper_doi 10.1107/S0108270101009118
_journal_volume 57
_journal_year 2001
_chemical_formula_moiety 'C7 H7 N2 + , C7 H4 N O4 -'
_chemical_formula_sum 'C14 H11 N3 O4'
_chemical_formula_weight 285.26
_chemical_melting_point 419.5(5)
_chemical_name_systematic
;
Benzimidazolium 3-nitrobenzoate
;
_space_group_IT_number 4
_symmetry_cell_setting monoclinic
_symmetry_space_group_name_Hall 'P 2yb'
_symmetry_space_group_name_H-M 'P 1 21 1'
_cell_angle_alpha 90
_cell_angle_beta 93.230(4)
_cell_angle_gamma 90
_cell_formula_units_Z 2
_cell_length_a 12.522(2)
_cell_length_b 10.7827(12)
_cell_length_c 4.8838(6)
_cell_measurement_reflns_used 8583
_cell_measurement_temperature 297
_cell_measurement_theta_max 27.5
_cell_measurement_theta_min 2.5
_cell_volume 658.37(15)
_computing_cell_refinement PROCESS-AUTO
_computing_data_collection 'PROCESS-AUTO (Rigaku Corporation, 1998)'
_computing_data_reduction 'TEXSAN (Molecular Structure Corporation, 1993)'
_computing_molecular_graphics 'ORTEPIII (Burnett & Johnson, 1996)'
_computing_publication_material SHELXL97
_computing_structure_refinement 'SHELXL97 (Sheldrick, 1997)'
_computing_structure_solution 'SIR92 (Altomare et al., 1994)'
_diffrn_ambient_temperature 297
_diffrn_detector_area_resol_mean 10
_diffrn_measured_fraction_theta_full .986
_diffrn_measured_fraction_theta_max .986
_diffrn_measurement_device_type 'Rigaku R-AXIS Rapid'
_diffrn_measurement_method oscillation
_diffrn_radiation_monochromator graphite
_diffrn_radiation_source 'fine-focus sealed tube'
_diffrn_radiation_type MoK\a
_diffrn_radiation_wavelength .71073
_diffrn_reflns_av_R_equivalents .046
_diffrn_reflns_av_sigmaI/netI .047
_diffrn_reflns_limit_h_max 16
_diffrn_reflns_limit_h_min -16
_diffrn_reflns_limit_k_max 13
_diffrn_reflns_limit_k_min -13
_diffrn_reflns_limit_l_max 6
_diffrn_reflns_limit_l_min -6
_diffrn_reflns_number 10657
_diffrn_reflns_theta_full 27.45
_diffrn_reflns_theta_max 27.45
_diffrn_reflns_theta_min 2.49
_diffrn_standards_decay_% 0
_diffrn_standards_interval_count none
_diffrn_standards_number 0
_exptl_absorpt_coefficient_mu .108
_exptl_absorpt_correction_type none
_exptl_crystal_colour colourless
_exptl_crystal_density_diffrn 1.439
_exptl_crystal_density_method 'not measured'
_exptl_crystal_description plate
_exptl_crystal_F_000 296
_exptl_crystal_size_max .45
_exptl_crystal_size_mid .25
_exptl_crystal_size_min .05
_refine_diff_density_max .15
_refine_diff_density_min -.15
_refine_ls_extinction_coef .037(7)
_refine_ls_extinction_method 'SHELXL97 (Sheldrick, 1997)'
_refine_ls_goodness_of_fit_ref 1.101
_refine_ls_hydrogen_treatment constr
_refine_ls_matrix_type full
_refine_ls_number_parameters 192
_refine_ls_number_reflns 1568
_refine_ls_number_restraints 1
_refine_ls_restrained_S_all 1.101
_refine_ls_R_factor_all .073
_refine_ls_R_factor_gt .048
_refine_ls_shift/su_max <0.001
_refine_ls_shift/su_mean .000
_refine_ls_structure_factor_coef Fsqd
_refine_ls_weighting_details 'calc w = 1/[\s^2^(Fo^2^)+(0.0456P)^2^+0.0577P] where P=(Fo^2^+2Fc^2^)/3'
_refine_ls_weighting_scheme calc
_refine_ls_wR_factor_ref .113
_reflns_number_gt 1152
_reflns_number_total 1568
_reflns_threshold_expression I>2\s(I)
_cod_data_source_file ob1039.cif
_cod_data_source_block I
_cod_depositor_comments
;
The following automatic conversions were performed:

'_chemical_melting_point' value '419-420' was changed to '419.5(5)' -
the average value was taken and precision was estimated.

Automatic conversion script
Id: cif_fix_values 1646 2011-03-28 12:23:43Z adriana 

The following automatic conversions were performed:

'_chemical_melting_point' value '419-420' was changed to '419.5(5)' -
the average value was taken and precision was estimated.

Automatic conversion script
Id: cif_fix_values 1715 2011-07-08 13:25:40Z adriana 
;
_cod_original_cell_volume 658.35(15)
_cod_original_sg_symbol_H-M 'P 21'
_cod_database_code 2012219
_cod_database_fobs_code 2012219

loop_
_symmetry_equiv_pos_as_xyz
'x, y, z'
'-x, y+1/2, -z'

loop_
_atom_site_label
_atom_site_fract_x
_atom_site_fract_y
_atom_site_fract_z
_atom_site_U_iso_or_equiv
_atom_site_adp_type
_atom_site_calc_flag
_atom_site_refinement_flags
_atom_site_occupancy
_atom_site_disorder_assembly
_atom_site_disorder_group
_atom_site_type_symbol
O1A .3606(2) .3570(3) -.1288(6) .0725(8) Uani d . 1 . . O
O2A .3619(3) .1590(3) -.0046(5) .0761(9) Uani d . 1 . . O
O3A .1224(3) .4859(3) -.8987(7) .0871(11) Uani d . 1 . . O
O4A -.0058(3) .3683(4) -1.0444(7) .1007(12) Uani d . 1 . . O
N1A .0727(3) .3897(4) -.8953(6) .0633(9) Uani d . 1 . . N
C1A .2299(3) .2248(3) -.3382(6) .0450(8) Uani d . 1 . . C
C2A .1962(3) .3170(3) -.5220(6) .0461(8) Uani d . 1 . . C
H2A .2314 .3929 -.5254 .055 Uiso calc R 1 . . H
C3A .1091(3) .2925(3) -.6995(6) .0466(8) Uani d . 1 . . C
C4A .0546(3) .1808(4) -.7036(7) .0564(9) Uani d . 1 . . C
H4A -.0036 .1668 -.8266 .068 Uiso calc R 1 . . H
C5A .0895(3) .0912(4) -.5196(8) .0633(10) Uani d . 1 . . C
H5A .0544 .0152 -.5171 .059(11) Uiso calc R 1 . . H
C6A .1762(3) .1130(3) -.3383(7) .0551(9) Uani d . 1 . . C
H6A .1986 .0514 -.2146 .066 Uiso calc R 1 . . H
C7A .3249(3) .2469(4) -.1411(7) .0530(9) Uani d . 1 . . C
N1B .5852(3) .4925(3) .6017(6) .0578(8) Uani d . 1 . . N
H1B .5999 .5461 .7287 .069 Uiso calc R 1 . . H
C2B .5002(3) .4946(4) .4273(7) .0603(10) Uani d . 1 . . C
H2B .4472 .5550 .4248 .072 Uiso calc R 1 . . H
N3B .5011(2) .3997(3) .2581(6) .0564(8) Uani d . 1 . . N
H3B .4536 .3832 .1291 .068 Uiso calc R 1 . . H
C4B .6339(3) .2245(4) .2128(8) .0639(11) Uani d . 1 . . C
H4B .5985 .1847 .0650 .077 Uiso calc R 1 . . H
C5B .7301(4) .1796(5) .3288(10) .0778(13) Uani d . 1 . . C
H5B .7603 .1085 .2582 .093 Uiso calc R 1 . . H
C6B .7814(4) .2406(5) .5506(10) .0778(13) Uani d . 1 . . C
H6B .8454 .2083 .6251 .093 Uiso calc R 1 . . H
C7B .7419(3) .3460(5) .6641(8) .0693(12) Uani d . 1 . . C
H7B .7773 .3857 .8120 .083 Uiso calc R 1 . . H
C7aB .6463(3) .3899(4) .5460(7) .0529(8) Uani d . 1 . . C
C3aB .5927(3) .3310(4) .3258(6) .0497(8) Uani d . 1 . . C

loop_
_atom_site_aniso_label
_atom_site_aniso_U_11
_atom_site_aniso_U_22
_atom_site_aniso_U_33
_atom_site_aniso_U_12
_atom_site_aniso_U_13
_atom_site_aniso_U_23
O1A .0734(18) .0693(19) .0706(16) -.0097(15) -.0331(14) .0061(14)
O2A .092(2) .0696(19) .0627(14) .0149(18) -.0284(14) .0128(16)
O3A .093(2) .072(2) .093(2) -.002(2) -.0257(19) .027(2)
O4A .086(2) .109(3) .101(2) .007(2) -.0559(18) .014(2)
N1A .0614(19) .073(2) .0534(16) .017(2) -.0101(14) .0072(19)
C1A .0484(18) .0468(19) .0391(15) .0037(15) -.0034(14) -.0029(15)
C2A .0452(18) .0427(18) .0493(16) .0001(16) -.0053(14) .0001(16)
C3A .0428(17) .054(2) .0421(15) .0050(16) -.0014(13) .0001(15)
C4A .0452(18) .071(3) .0517(18) -.006(2) -.0063(14) -.0102(19)
C5A .067(3) .054(2) .068(2) -.018(2) .0002(19) -.004(2)
C6A .070(2) .045(2) .0496(18) .004(2) -.0002(16) .0047(17)
C7A .054(2) .063(2) .0405(16) .007(2) -.0054(15) .0010(18)
N1B .064(2) .0590(19) .0494(15) -.0101(17) -.0049(14) -.0057(15)
C2B .063(2) .060(2) .057(2) -.003(2) -.0039(19) -.004(2)
N3B .0520(16) .065(2) .0514(14) -.0079(16) -.0099(12) -.0040(15)
C4B .071(3) .059(2) .062(2) -.004(2) .0091(19) -.007(2)
C5B .082(3) .067(3) .088(3) .016(3) .031(2) .010(3)
C6B .059(2) .089(4) .084(3) .005(3) -.004(2) .019(3)
C7B .058(2) .087(3) .061(2) -.012(2) -.0115(17) .012(2)
C7aB .0545(19) .058(2) .0454(15) -.0095(18) -.0004(14) .0002(17)
C3aB .0455(18) .057(2) .0463(15) -.0046(17) .0012(13) .0024(17)

loop_
_atom_type_symbol
_atom_type_description
_atom_type_scat_dispersion_real
_atom_type_scat_dispersion_imag
_atom_type_scat_source
C C .0033 .0000 'International Tables Vol C Tables 4.2.6.8 and 6.1.1.4'
H H .0000 .0000 'International Tables Vol C Tables 4.2.6.8 and 6.1.1.4'
N N .0061 .0000 'International Tables Vol C Tables 4.2.6.8 and 6.1.1.4'
O O .0106 .0000 'International Tables Vol C Tables 4.2.6.8 and 6.1.1.4'

loop_
_geom_angle_atom_site_label_1
_geom_angle_atom_site_label_2
_geom_angle_atom_site_label_3
_geom_angle
O3A N1A O4A 123.7(4)
O3A N1A C3A 118.6(3)
O4A N1A C3A 117.7(4)
C6A C1A C2A 119.7(3)
C6A C1A C7A 120.4(3)
C2A C1A C7A 119.9(3)
C3A C2A C1A 118.0(3)
C3A C2A H2A 121.0
C1A C2A H2A 121.0
C2A C3A C4A 123.2(3)
C2A C3A N1A 118.4(3)
C4A C3A N1A 118.4(3)
C5A C4A C3A 117.7(3)
C5A C4A H4A 121.2
C3A C4A H4A 121.2
C4A C5A C6A 120.6(4)
C4A C5A H5A 119.7
C6A C5A H5A 119.7
C1A C6A C5A 120.9(3)
C1A C6A H6A 119.6
C5A C6A H6A 119.6
O2A C7A O1A 124.9(3)
O2A C7A C1A 118.8(4)
O1A C7A C1A 116.2(3)
C2B N1B C7aB 108.7(3)
C2B N1B H1B 125.6
C7aB N1B H1B 125.6
N3B C2B N1B 110.8(4)
N3B C2B H2B 124.6
N1B C2B H2B 124.6
C2B N3B C3aB 107.5(3)
C2B N3B H3B 126.2
C3aB N3B H3B 126.2
C3aB C4B C5B 117.4(4)
C3aB C4B H4B 121.3
C5B C4B H4B 121.3
C4B C5B C6B 120.2(4)
C4B C5B H5B 119.9
C6B C5B H5B 119.9
C7B C6B C5B 123.1(4)
C7B C6B H6B 118.4
C5B C6B H6B 118.4
C6B C7B C7aB 116.0(4)
C6B C7B H7B 122.0
C7aB C7B H7B 122.0
N1B C7aB C7B 131.9(4)
N1B C7aB C3aB 105.7(3)
C7B C7aB C3aB 122.4(4)
C4B C3aB C7aB 120.8(3)
C4B C3aB N3B 131.9(3)
C7aB C3aB N3B 107.3(3)

loop_
_geom_bond_atom_site_label_1
_geom_bond_atom_site_label_2
_geom_bond_site_symmetry_2
_geom_bond_distance
_geom_bond_publ_flag
O1A C7A . 1.269(5) yes
O2A C7A . 1.234(5) yes
O3A N1A . 1.210(5) ?
O4A N1A . 1.212(4) ?
N1A C3A . 1.474(5) ?
C1A C6A . 1.380(5) ?
C1A C2A . 1.389(4) ?
C1A C7A . 1.507(5) ?
C2A C3A . 1.380(4) ?
C2A H2A . .9300 ?
C3A C4A . 1.385(5) ?
C4A C5A . 1.373(5) ?
C4A H4A . .9300 ?
C5A C6A . 1.382(5) ?
C5A H5A . .9300 ?
C6A H6A . .9300 ?
N1B C2B . 1.326(5) yes
N1B C7aB . 1.381(5) ?
N1B H1B . .8600 ?
N3B C2B . 1.316(5) yes
C2B H2B . .9300 ?
N3B C3aB . 1.390(4) ?
N3B H3B . .8600 ?
C4B C3aB . 1.386(6) ?
C4B C5B . 1.389(6) ?
C4B H4B . .9300 ?
C5B C6B . 1.393(7) ?
C5B H5B . .9300 ?
C6B C7B . 1.368(7) ?
C6B H6B . .9300 ?
C7B C7aB . 1.383(5) ?
C7B H7B . .9300 ?
C7aB C3aB . 1.389(5) ?

loop_
_geom_hbond_atom_site_label_D
_geom_hbond_atom_site_label_H
_geom_hbond_atom_site_label_A
_geom_hbond_site_symmetry_A
_geom_hbond_distance_DH
_geom_hbond_distance_HA
_geom_hbond_distance_DA
_geom_hbond_angle_DHA
N1B H1B O2A 2_656 .86 1.86 2.717(4) 177
N3B H3B O1A . .86 1.69 2.550(3) 178
C5B H5B O3A 2_644 .93 2.70 3.553(6) 153
C5A H5A O4A 2_543 .93 2.71 3.340(5) 126

loop_
_geom_torsion_atom_site_label_1
_geom_torsion_atom_site_label_2
_geom_torsion_atom_site_label_3
_geom_torsion_atom_site_label_4
_geom_torsion
C6A C1A C2A C3A .1(5)
C7A C1A C2A C3A 179.8(3)
C1A C2A C3A C4A -.4(5)
C1A C2A C3A N1A 180.0(3)
O3A N1A C3A C2A 2.1(5)
O4A N1A C3A C2A -177.9(4)
O3A N1A C3A C4A -177.5(4)
O4A N1A C3A C4A 2.5(5)
C2A C3A C4A C5A .5(5)
N1A C3A C4A C5A -179.9(3)
C3A C4A C5A C6A -.1(5)
C2A C1A C6A C5A .2(5)
C7A C1A C6A C5A -179.5(3)
C4A C5A C6A C1A -.2(6)
C6A C1A C7A O2A 9.0(5)
C2A C1A C7A O2A -170.7(3)
C6A C1A C7A O1A -170.9(3)
C2A C1A C7A O1A 9.4(5)
C7aB N1B C2B N3B -.1(4)
N1B C2B N3B C3aB -.1(4)
C3aB C4B C5B C6B .2(6)
C4B C5B C6B C7B -.4(7)
C5B C6B C7B C7aB .2(6)
C2B N1B C7aB C7B 179.4(4)
C2B N1B C7aB C3aB .3(4)
C6B C7B C7aB N1B -178.7(4)
C6B C7B C7aB C3aB .2(6)
C5B C4B C3aB C7aB .2(5)
C5B C4B C3aB N3B 179.0(4)
N1B C7aB C3aB C4B 178.8(3)
C7B C7aB C3aB C4B -.4(6)
N1B C7aB C3aB N3B -.3(4)
C7B C7aB C3aB N3B -179.5(3)
C2B N3B C3aB C4B -178.7(4)
C2B N3B C3aB C7aB .2(4)

loop_
_cod_related_entry_id
_cod_related_entry_database
_cod_related_entry_code
1 ChemSpider 21135137
